data_7046033
loop_
_publ_author_name
'R\"adisch, Tim'
'Harmgarth, Nicole'
'Liebing, Phil'
'Beltr\'an-Leiva, Maria J'
'P\'aez-Hern\'andez, Day\'an'
'Arratia-P\'erez, Ramiro'
'Engelhardt, Felix'
'Hilfert, Liane'
'Oehler, Florian'
'Busse, Sabine'
'Edelmann, Frank T.'

_publ_section_title
;
 Three new types of transition metal carboranylamidinate complexes.
;
_journal_issue 19
_journal_name_full 'Dalton transactions (Cambridge, England : 2003)'
_journal_page_first 6666
_journal_page_last 6671
_journal_paper_doi 10.1039/c8dt01064a
_journal_volume 47
_journal_year 2018
_chemical_formula_moiety 'C9 H25 B10 Cl2 Fe N2, C12 H30 Li O6'
_chemical_formula_sum 'C21 H55 B10 Cl2 Fe Li N2 O6'
_chemical_formula_weight 673.46
_space_group_crystal_system monoclinic
_space_group_IT_number 14
_space_group_name_Hall '-P 2ybc'
_space_group_name_H-M_alt 'P 1 21/c 1'
_symmetry_space_group_name_Hall '-P 2ybc'
_symmetry_space_group_name_H-M 'P 1 21/c 1'
_atom_sites_solution_hydrogens mixed
_audit_creation_method SHELXL-2017/1
_audit_update_record
;
2017-09-13 deposited with the CCDC.
2018-04-13 downloaded from the CCDC.
;
_cell_angle_alpha 90
_cell_angle_beta 110.13(2)
_cell_angle_gamma 90
_cell_formula_units_Z 4
_cell_length_a 14.304(5)
_cell_length_b 15.457(4)
_cell_length_c 18.237(5)
_cell_measurement_reflns_used 27045
_cell_measurement_temperature 100(1)
_cell_measurement_theta_max 29.194
_cell_measurement_theta_min 2.340
_cell_volume 3786(2)
_computing_cell_refinement 'STOE X-AREA'
_computing_data_collection 'STOE X-AREA'
_computing_data_reduction 'STOE X-RED'
_computing_molecular_graphics 'Diamond (Brandenburg, 1999)'
_computing_publication_material 'SHELXL-2016/4 (Sheldrick, 2016)'
_computing_structure_refinement 'SHELXL-2017/1 (Sheldrick, 2017)'
_diffrn_ambient_temperature 100(1)
_diffrn_detector 'image plate (34 cm diameter)'
_diffrn_detector_area_resol_mean 6.67
_diffrn_detector_type STOE
_diffrn_measured_fraction_theta_full 0.972
_diffrn_measured_fraction_theta_max 0.948
_diffrn_measurement_details ' 175 frames, detector distance = 100 mm'
_diffrn_measurement_device '2-circle goniometer'
_diffrn_measurement_device_type 'STOE IPDS 2T'
_diffrn_measurement_method 'rotation method'
_diffrn_radiation_collimation '0.5 mm diameter, monocapillary'
_diffrn_radiation_monochromator 'plane graphite'
_diffrn_radiation_polarisn_norm 0
_diffrn_radiation_type 'Mo K\a'
_diffrn_radiation_wavelength 0.71073
_diffrn_reflns_av_R_equivalents 0.0395
_diffrn_reflns_av_unetI/netI 0.0445
_diffrn_reflns_Laue_measured_fraction_full 0.972
_diffrn_reflns_Laue_measured_fraction_max 0.948
_diffrn_reflns_limit_h_max 19
_diffrn_reflns_limit_h_min -19
_diffrn_reflns_limit_k_max 17
_diffrn_reflns_limit_k_min -21
_diffrn_reflns_limit_l_max 24
_diffrn_reflns_limit_l_min -24
_diffrn_reflns_number 27045
_diffrn_reflns_point_group_measured_fraction_full 0.972
_diffrn_reflns_point_group_measured_fraction_max 0.948
_diffrn_reflns_theta_full 25.242
_diffrn_reflns_theta_max 29.194
_diffrn_reflns_theta_min 2.340
_diffrn_source 'sealed X-ray tube, 12 x 0.4 mm long-fine focus'
_diffrn_source_current 40
_diffrn_source_power 2.00
_diffrn_source_voltage 50
_exptl_absorpt_coefficient_mu 0.573
_exptl_absorpt_correction_T_max 0.9771
_exptl_absorpt_correction_T_min 0.9545
_exptl_absorpt_correction_type numerical
_exptl_crystal_colour orange
_exptl_crystal_density_diffrn 1.182
_exptl_crystal_description block
_exptl_crystal_F_000 1424
_exptl_crystal_size_max 0.420
_exptl_crystal_size_mid 0.298
_exptl_crystal_size_min 0.190
_refine_diff_density_max 0.506
_refine_diff_density_min -0.473
_refine_diff_density_rms 0.049
_refine_ls_extinction_method none
_refine_ls_goodness_of_fit_ref 0.950
_refine_ls_hydrogen_treatment mixed
_refine_ls_matrix_type full
_refine_ls_number_parameters 401
_refine_ls_number_reflns 9728
_refine_ls_number_restraints 738
_refine_ls_restrained_S_all 4.319
_refine_ls_R_factor_all 0.0561
_refine_ls_R_factor_gt 0.0364
_refine_ls_shift/su_max 0.001
_refine_ls_shift/su_mean 0.000
_refine_ls_structure_factor_coef Fsqd
_refine_ls_weighting_details 'w=1/[\s^2^(Fo^2^)+(0.0440P)^2^] where P=(Fo^2^+2Fc^2^)/3'
_refine_ls_weighting_scheme calc
_refine_ls_wR_factor_gt 0.0734
_refine_ls_wR_factor_ref 0.0787
_reflns_Friedel_coverage 0.000
_reflns_number_gt 7588
_reflns_number_total 9728
_reflns_threshold_expression 'I > 2\s(I)'
_cod_data_source_file c8dt01064a2.cif
_cod_data_source_block fe0004
_cod_depositor_comments 'Adding full bibliography for 7046033--7046035.cif.'
_cod_database_code 7046033
_shelx_shelxl_version_number 2017/1
_shelx_space_group_comment
;
The symmetry employed for this shelxl refinement is uniquely defined
by the following loop, which should always be used as a source of
symmetry information in preference to the above space-group names.
They are only intended as comments.
;
_shelx_estimated_absorpt_t_min 0.795
_shelx_estimated_absorpt_t_max 0.899

loop_
_space_group_symop_operation_xyz
'x, y, z'
'-x, y+1/2, -z+1/2'
'-x, -y, -z'
'x, -y-1/2, z-1/2'

loop_
_atom_site_label
_atom_site_type_symbol
_atom_site_fract_x
_atom_site_fract_y
_atom_site_fract_z
_atom_site_U_iso_or_equiv
_atom_site_adp_type
_atom_site_occupancy
_atom_site_site_symmetry_order
_atom_site_calc_flag
_atom_site_refinement_flags_posn
_atom_site_refinement_flags_adp
C13 C 0.82315(11) 0.30295(8) 0.81424(8) 0.0152(3) Uani 1 1 d D U
C14 C 0.81889(11) 0.39284(9) 0.76044(8) 0.0166(3) Uani 1 1 d D U
C15 C 0.86785(11) 0.22631(8) 0.78494(8) 0.0146(3) Uani 1 1 d . U
C16 C 0.93537(11) 0.17078(9) 0.69080(8) 0.0168(3) Uani 1 1 d . U
H16 H 0.974819 0.131140 0.731696 0.020 Uiso 1 1 calc R U
C17 C 0.84773(13) 0.12188(10) 0.63439(9) 0.0243(3) Uani 1 1 d . U
H17A H 0.809006 0.160434 0.594106 0.037 Uiso 1 1 calc R U
H17B H 0.806918 0.099313 0.662123 0.037 Uiso 1 1 calc R U
H17C H 0.871963 0.075029 0.611335 0.037 Uiso 1 1 calc R U
C18 C 1.00087(12) 0.20733(10) 0.64781(9) 0.0217(3) Uani 1 1 d . U
H18A H 1.029537 0.160649 0.627988 0.033 Uiso 1 1 calc R U
H18B H 1.053039 0.241603 0.683138 0.033 Uiso 1 1 calc R U
H18C H 0.961339 0.242799 0.605207 0.033 Uiso 1 1 calc R U
C19 C 0.85953(12) 0.11873(9) 0.89021(8) 0.0212(3) Uani 1 1 d . U
H19 H 0.825508 0.164119 0.908960 0.025 Uiso 1 1 calc R U
C20 C 0.79658(15) 0.03722(10) 0.87539(11) 0.0333(4) Uani 1 1 d . U
H20A H 0.732041 0.049156 0.837732 0.050 Uiso 1 1 calc R U
H20B H 0.789503 0.018253 0.923332 0.050 Uiso 1 1 calc R U
H20C H 0.828392 -0.007310 0.855729 0.050 Uiso 1 1 calc R U
C21 C 0.96215(15) 0.10530(12) 0.95014(10) 0.0329(4) Uani 1 1 d . U
H21A H 0.996263 0.060998 0.932329 0.049 Uiso 1 1 calc R U
H21B H 0.956145 0.088071 0.998895 0.049 Uiso 1 1 calc R U
H21C H 0.999175 0.158319 0.957217 0.049 Uiso 1 1 calc R U
N1 N 0.89892(9) 0.24286(7) 0.72718(6) 0.0144(2) Uani 1 1 d . U
N2 N 0.86825(11) 0.14691(8) 0.81536(7) 0.0206(3) Uani 1 1 d D U
H2AD H 0.8926(14) 0.1065(12) 0.7936(10) 0.025 Uiso 1 1 d . U
B1 B 0.73356(14) 0.38650(11) 0.90601(10) 0.0207(3) Uani 1 1 d D U
H1 H 0.704689 0.384934 0.954643 0.025 Uiso 1 1 calc DR U
B2 B 0.65232(14) 0.39115(11) 0.80654(10) 0.0218(3) Uani 1 1 d D U
H2 H 0.570804 0.392345 0.790341 0.026 Uiso 1 1 calc DR U
B3 B 0.72805(14) 0.48213(11) 0.85048(10) 0.0225(3) Uani 1 1 d D U
H3 H 0.695735 0.542478 0.863102 0.027 Uiso 1 1 calc DR U
B4 B 0.84572(14) 0.44239(10) 0.91352(9) 0.0203(3) Uani 1 1 d D U
H4 H 0.890132 0.476996 0.966837 0.024 Uiso 1 1 calc DR U
B5 B 0.84154(13) 0.32790(10) 0.90968(9) 0.0179(3) Uani 1 1 d D U
H5 H 0.883275 0.287813 0.960184 0.021 Uiso 1 1 calc DR U
B6 B 0.72211(13) 0.29615(10) 0.84339(9) 0.0187(3) Uani 1 1 d D U
H6 H 0.686425 0.235369 0.850879 0.022 Uiso 1 1 calc DR U
B7 B 0.71178(13) 0.33636(10) 0.74902(9) 0.0179(3) Uani 1 1 d D U
H7 H 0.670425 0.301301 0.695105 0.022 Uiso 1 1 calc DR U
B8 B 0.71496(14) 0.45019(10) 0.75386(10) 0.0207(3) Uani 1 1 d D U
H8 H 0.674037 0.490118 0.703003 0.025 Uiso 1 1 calc DR U
B9 B 0.83222(14) 0.48132(10) 0.81867(9) 0.0202(3) Uani 1 1 d D U
H9 H 0.868108 0.541614 0.810241 0.024 Uiso 1 1 calc DR U
B10 B 0.90205(13) 0.38651(10) 0.85430(9) 0.0179(3) Uani 1 1 d D U
H10 H 0.983145 0.383670 0.868087 0.022 Uiso 1 1 calc DR U
Fe1 Fe 0.88618(2) 0.36669(2) 0.67874(2) 0.01645(5) Uani 1 1 d . .
Li1 Li 0.3537(2) 0.25430(17) 0.48202(16) 0.0240(5) Uani 1 1 d . .
O1 O 0.28416(10) 0.14528(7) 0.42115(7) 0.0288(3) Uani 1 1 d . .
C1 C 0.21964(14) 0.10245(11) 0.45384(11) 0.0308(4) Uani 1 1 d . .
H1A H 0.255169 0.056374 0.488323 0.037 Uiso 1 1 calc R U
H1AB H 0.163774 0.077268 0.412664 0.037 Uiso 1 1 calc R U
O2 O 0.26721(9) 0.21272(8) 0.54976(7) 0.0272(2) Uani 1 1 d . .
C2 C 0.31499(18) 0.08908(13) 0.37218(13) 0.0454(5) Uani 1 1 d . .
H2A H 0.257469 0.066076 0.332232 0.068 Uiso 1 1 calc DR U
H2AB H 0.353456 0.042483 0.402783 0.068 Uiso 1 1 calc R U
H2AC H 0.354867 0.120696 0.348447 0.068 Uiso 1 1 calc R U
Cl2 Cl 1.03012(3) 0.44438(3) 0.70985(3) 0.03197(10) Uani 1 1 d . .
O3 O 0.48694(9) 0.20305(8) 0.55994(7) 0.0319(3) Uani 1 1 d . .
Cl1 Cl 0.78162(3) 0.35610(2) 0.55323(2) 0.02395(8) Uani 1 1 d . .
C3 C 0.18320(13) 0.16749(11) 0.49858(11) 0.0294(4) Uani 1 1 d . .
H3A H 0.137887 0.207764 0.462881 0.035 Uiso 1 1 calc R U
H3AB H 0.147883 0.138579 0.528437 0.035 Uiso 1 1 calc R U
O4 O 0.45067(9) 0.26309(8) 0.41506(7) 0.0336(3) Uani 1 1 d . .
C4 C 0.24196(16) 0.26404(14) 0.60472(12) 0.0410(5) Uani 1 1 d . .
H4A H 0.190219 0.303965 0.577563 0.061 Uiso 1 1 calc R U
H4AB H 0.299557 0.295570 0.636323 0.061 Uiso 1 1 calc R U
H4AC H 0.219017 0.227306 0.637471 0.061 Uiso 1 1 calc R U
C8 C 0.43799(17) 0.31280(15) 0.34673(12) 0.0445(5) Uani 1 1 d . .
H8A H 0.475309 0.287010 0.317589 0.067 Uiso 1 1 calc R U
H8AB H 0.461397 0.370667 0.361341 0.067 Uiso 1 1 calc R U
H8AC H 0.368718 0.314308 0.315127 0.067 Uiso 1 1 calc R U
C7 C 0.55017(14) 0.26342(13) 0.46747(12) 0.0383(4) Uani 1 1 d . .
H7A H 0.565606 0.318923 0.493707 0.046 Uiso 1 1 calc R U
H7AB H 0.595571 0.253999 0.439145 0.046 Uiso 1 1 calc R U
O6 O 0.25206(9) 0.33511(7) 0.40278(6) 0.0260(2) Uani 1 1 d . .
C6 C 0.56168(15) 0.19314(13) 0.52589(12) 0.0376(4) Uani 1 1 d . .
H6A H 0.555163 0.137152 0.500587 0.045 Uiso 1 1 calc R U
H6AB H 0.627065 0.196401 0.565964 0.045 Uiso 1 1 calc R U
O5 O 0.38118(9) 0.37643(7) 0.54122(6) 0.0251(2) Uani 1 1 d . .
C5 C 0.49438(16) 0.13987(14) 0.61790(13) 0.0446(5) Uani 1 1 d . .
H5A H 0.443525 0.149754 0.640208 0.067 Uiso 1 1 calc R U
H5AB H 0.558651 0.143683 0.658060 0.067 Uiso 1 1 calc R U
H5AC H 0.486002 0.083335 0.594737 0.067 Uiso 1 1 calc R U
C9 C 0.46665(15) 0.40040(12) 0.60479(11) 0.0375(4) Uani 1 1 d . .
H9A H 0.519404 0.415433 0.585871 0.056 Uiso 1 1 calc R U
H9AB H 0.487325 0.352799 0.640561 0.056 Uiso 1 1 calc R U
H9AC H 0.451243 0.449252 0.631097 0.056 Uiso 1 1 calc R U
C10 C 0.34769(13) 0.44418(10) 0.48549(10) 0.0266(3) Uani 1 1 d . .
H10A H 0.393287 0.451445 0.457011 0.032 Uiso 1 1 calc R U
H10B H 0.344510 0.498217 0.511577 0.032 Uiso 1 1 calc R U
C12 C 0.16609(15) 0.31405(12) 0.33802(10) 0.0364(4) Uani 1 1 d . .
H12A H 0.160793 0.352752 0.295600 0.055 Uiso 1 1 calc R U
H12B H 0.108004 0.319526 0.352659 0.055 Uiso 1 1 calc R U
H12C H 0.171326 0.255635 0.321978 0.055 Uiso 1 1 calc R U
C11 C 0.24664(13) 0.42015(10) 0.43067(10) 0.0273(3) Uani 1 1 d . .
H11A H 0.198739 0.422038 0.457516 0.033 Uiso 1 1 calc R U
H11B H 0.225524 0.460519 0.387331 0.033 Uiso 1 1 calc R U

loop_
_atom_site_aniso_label
_atom_site_aniso_U_11
_atom_site_aniso_U_22
_atom_site_aniso_U_33
_atom_site_aniso_U_23
_atom_site_aniso_U_13
_atom_site_aniso_U_12
C13 0.0187(7) 0.0137(6) 0.0139(6) 0.0003(5) 0.0065(6) -0.0005(5)
C14 0.0196(8) 0.0139(6) 0.0157(6) 0.0008(5) 0.0054(6) -0.0002(5)
C15 0.0151(7) 0.0132(6) 0.0145(6) -0.0010(4) 0.0039(6) -0.0015(5)
C16 0.0205(8) 0.0152(6) 0.0157(6) -0.0003(5) 0.0076(6) 0.0025(5)
C17 0.0283(9) 0.0211(7) 0.0230(7) -0.0059(5) 0.0080(7) -0.0020(6)
C18 0.0242(9) 0.0238(7) 0.0206(7) 0.0038(5) 0.0122(7) 0.0059(6)
C19 0.0308(9) 0.0162(6) 0.0218(7) 0.0048(5) 0.0156(7) 0.0025(6)
C20 0.0497(12) 0.0206(8) 0.0421(10) -0.0010(7) 0.0319(10) -0.0053(7)
C21 0.0377(11) 0.0349(9) 0.0278(8) 0.0082(7) 0.0133(9) 0.0127(8)
N1 0.0157(6) 0.0134(5) 0.0141(5) 0.0002(4) 0.0050(5) 0.0010(4)
N2 0.0324(8) 0.0130(6) 0.0216(6) 0.0026(4) 0.0159(6) 0.0025(5)
B1 0.0222(9) 0.0209(8) 0.0192(7) -0.0009(6) 0.0075(7) 0.0034(6)
B2 0.0199(9) 0.0243(8) 0.0215(8) -0.0017(6) 0.0072(8) 0.0036(6)
B3 0.0272(10) 0.0201(8) 0.0204(8) -0.0010(6) 0.0085(8) 0.0052(7)
B4 0.0269(10) 0.0160(7) 0.0175(7) -0.0030(6) 0.0071(7) 0.0003(6)
B5 0.0216(9) 0.0176(7) 0.0145(7) -0.0008(5) 0.0063(7) 0.0001(6)
B6 0.0190(9) 0.0206(7) 0.0187(7) -0.0013(6) 0.0090(7) 0.0001(6)
B7 0.0164(9) 0.0197(7) 0.0166(7) -0.0004(6) 0.0043(7) 0.0011(6)
B8 0.0237(9) 0.0190(7) 0.0186(7) 0.0017(6) 0.0060(7) 0.0063(6)
B9 0.0269(10) 0.0137(7) 0.0200(7) -0.0015(6) 0.0080(8) 0.0000(6)
B10 0.0190(9) 0.0162(7) 0.0171(7) -0.0014(5) 0.0043(7) -0.0019(6)
Fe1 0.02104(12) 0.01400(9) 0.01552(9) 0.00156(7) 0.00785(9) -0.00124(8)
Li1 0.0234(15) 0.0200(12) 0.0273(13) 0.0018(10) 0.0070(13) -0.0023(10)
O1 0.0345(7) 0.0196(5) 0.0347(6) -0.0028(4) 0.0150(6) -0.0054(5)
C1 0.0281(10) 0.0201(7) 0.0418(10) 0.0032(7) 0.0090(9) -0.0047(6)
O2 0.0228(6) 0.0286(6) 0.0311(6) 0.0009(5) 0.0103(6) -0.0046(5)
C2 0.0571(15) 0.0321(10) 0.0540(12) -0.0161(9) 0.0282(12) -0.0092(9)
Cl2 0.0350(2) 0.02724(19) 0.0396(2) -0.00450(16) 0.0204(2) -0.01432(16)
O3 0.0238(7) 0.0357(7) 0.0386(7) 0.0121(5) 0.0138(6) 0.0070(5)
Cl1 0.0303(2) 0.02416(18) 0.01627(15) 0.00305(13) 0.00658(16) 0.00493(15)
C3 0.0228(9) 0.0240(8) 0.0399(9) 0.0047(7) 0.0089(8) -0.0042(6)
O4 0.0272(7) 0.0387(7) 0.0375(7) 0.0086(5) 0.0147(6) 0.0006(5)
C4 0.0409(13) 0.0494(12) 0.0402(10) -0.0068(8) 0.0238(10) -0.0066(9)
C8 0.0484(14) 0.0530(12) 0.0410(11) 0.0136(9) 0.0268(11) 0.0074(10)
C7 0.0246(10) 0.0470(11) 0.0485(11) 0.0040(8) 0.0190(10) 0.0008(8)
O6 0.0252(7) 0.0224(5) 0.0234(5) 0.0001(4) -0.0005(5) 0.0011(4)
C6 0.0229(10) 0.0450(11) 0.0471(11) 0.0059(8) 0.0148(9) 0.0104(8)
O5 0.0238(6) 0.0212(5) 0.0237(5) 0.0010(4) -0.0003(5) -0.0025(4)
C5 0.0343(11) 0.0477(12) 0.0503(12) 0.0246(9) 0.0126(10) 0.0092(9)
C9 0.0328(12) 0.0328(9) 0.0343(10) -0.0047(7) -0.0047(9) -0.0043(8)
C10 0.0287(10) 0.0173(7) 0.0308(8) 0.0025(6) 0.0063(8) 0.0010(6)
C12 0.0349(12) 0.0340(9) 0.0263(8) 0.0057(7) -0.0073(9) -0.0036(8)
C11 0.0287(10) 0.0225(8) 0.0291(8) 0.0023(6) 0.0078(8) 0.0057(6)

loop_
_atom_type_symbol
_atom_type_description
_atom_type_scat_dispersion_real
_atom_type_scat_dispersion_imag
_atom_type_scat_source
Fe Fe 0.3463 0.8444 'International Tables Vol C Tables 4.2.6.8 and 6.1.1.4'
Cl Cl 0.1484 0.1585 'International Tables Vol C Tables 4.2.6.8 and 6.1.1.4'
C C 0.0033 0.0016 'International Tables Vol C Tables 4.2.6.8 and 6.1.1.4'
B B 0.0013 0.0007 'International Tables Vol C Tables 4.2.6.8 and 6.1.1.4'
N N 0.0061 0.0033 'International Tables Vol C Tables 4.2.6.8 and 6.1.1.4'
H H 0.0000 0.0000 'International Tables Vol C Tables 4.2.6.8 and 6.1.1.4'
Li Li -0.0003 0.0001 'International Tables Vol C Tables 4.2.6.8 and 6.1.1.4'
O O 0.0106 0.0060 'International Tables Vol C Tables 4.2.6.8 and 6.1.1.4'

loop_
_geom_angle_atom_site_label_1
_geom_angle_atom_site_label_2
_geom_angle_atom_site_label_3
_geom_angle
C15 C13 C14 111.74(9)
C15 C13 B10 116.25(12)
C14 C13 B10 60.81(9)
C15 C13 B6 124.24(11)
C14 C13 B6 111.49(11)
B10 C13 B6 114.82(10)
C15 C13 B7 113.17(11)
C14 C13 B7 60.54(9)
B10 C13 B7 112.99(11)
B6 C13 B7 63.15(9)
C15 C13 B5 126.43(12)
C14 C13 B5 111.54(10)
B10 C13 B5 63.03(9)
B6 C13 B5 63.10(9)
B7 C13 B5 114.84(11)
C13 C14 B8 109.02(10)
C13 C14 B9 108.94(10)
B8 C14 B9 62.11(10)
C13 C14 B7 60.24(9)
B8 C14 B7 62.16(10)
B9 C14 B7 112.90(11)
C13 C14 B10 60.04(8)
B8 C14 B10 112.89(10)
B9 C14 B10 62.20(9)
B7 C14 B10 112.07(10)
C13 C14 Fe1 108.91(8)
B8 C14 Fe1 131.48(9)
B9 C14 Fe1 128.71(9)
B7 C14 Fe1 115.49(9)
B10 C14 Fe1 111.80(9)
N1 C15 N2 123.95(12)
N1 C15 C13 115.54(11)
N2 C15 C13 120.40(11)
N1 C16 C17 109.98(12)
N1 C16 C18 109.00(11)
C17 C16 C18 110.26(12)
N2 C19 C21 109.76(12)
N2 C19 C20 108.27(13)
C21 C19 C20 112.55(14)
C15 N1 C16 119.06(11)
C15 N1 Fe1 121.18(9)
C16 N1 Fe1 119.53(8)
C15 N2 C19 131.25(11)
B5 B1 B6 60.56(9)
B5 B1 B3 108.28(11)
B6 B1 B3 108.14(11)
B5 B1 B4 59.72(9)
B6 B1 B4 108.15(11)
B3 B1 B4 60.27(10)
B5 B1 B2 108.23(11)
B6 B1 B2 59.67(9)
B3 B1 B2 60.18(10)
B4 B1 B2 108.16(11)
B6 B2 B8 107.92(11)
B6 B2 B7 60.48(9)
B8 B2 B7 59.46(9)
B6 B2 B1 59.83(9)
B8 B2 B1 107.27(13)
B7 B2 B1 107.70(12)
B6 B2 B3 107.84(13)
B8 B2 B3 59.82(9)
B7 B2 B3 107.47(12)
B1 B2 B3 59.65(10)
B9 B3 B8 59.19(9)
B9 B3 B1 107.61(12)
B8 B3 B1 107.62(11)
B9 B3 B2 107.17(11)
B8 B3 B2 59.74(9)
B1 B3 B2 60.17(10)
B9 B3 B4 59.85(10)
B8 B3 B4 107.26(11)
B1 B3 B4 60.07(10)
B2 B3 B4 107.99(12)
B5 B4 B10 60.45(8)
B5 B4 B9 107.99(10)
B10 B4 B9 59.58(9)
B5 B4 B1 59.76(9)
B10 B4 B1 107.54(11)
B9 B4 B1 107.17(13)
B5 B4 B3 107.83(12)
B10 B4 B3 107.41(11)
B9 B4 B3 59.69(10)
B1 B4 B3 59.67(10)
C13 B5 B4 104.86(10)
C13 B5 B1 104.46(12)
B4 B5 B1 60.52(9)
C13 B5 B10 58.29(8)
B4 B5 B10 59.96(8)
B1 B5 B10 107.76(11)
C13 B5 B6 58.28(9)
B4 B5 B6 108.19(12)
B1 B5 B6 59.82(10)
B10 B5 B6 107.02(11)
C13 B6 B2 104.94(11)
C13 B6 B1 104.56(11)
B2 B6 B1 60.50(10)
C13 B6 B7 58.46(9)
B2 B6 B7 59.86(9)
B1 B6 B7 107.73(11)
C13 B6 B5 58.62(9)
B2 B6 B5 108.14(12)
B1 B6 B5 59.62(9)
B7 B6 B5 107.38(11)
C13 B7 C14 59.22(9)
C13 B7 B8 105.39(12)
C14 B7 B8 58.55(9)
C13 B7 B2 104.74(11)
C14 B7 B2 105.98(11)
B8 B7 B2 60.24(9)
C13 B7 B6 58.39(9)
C14 B7 B6 106.62(12)
B8 B7 B6 107.87(11)
B2 B7 B6 59.66(9)
C14 B8 B9 59.01(9)
C14 B8 B7 59.29(9)
B9 B8 B7 108.06(12)
C14 B8 B2 106.61(11)
B9 B8 B2 108.66(12)
B7 B8 B2 60.30(9)
C14 B8 B3 106.49(12)
B9 B8 B3 60.36(10)
B7 B8 B3 108.63(11)
B2 B8 B3 60.44(9)
C14 B9 B8 58.88(9)
C14 B9 B10 59.37(9)
B8 B9 B10 107.98(12)
C14 B9 B3 106.45(12)
B8 B9 B3 60.44(10)
B10 B9 B3 108.52(11)
C14 B9 B4 106.64(11)
B8 B9 B4 108.73(12)
B10 B9 B4 60.20(9)
B3 B9 B4 60.46(10)
C13 B10 C14 59.15(9)
C13 B10 B9 105.29(12)
C14 B10 B9 58.43(9)
C13 B10 B4 104.88(11)
C14 B10 B4 105.92(12)
B9 B10 B4 60.22(9)
C13 B10 B5 58.68(8)
C14 B10 B5 106.74(12)
B9 B10 B5 107.82(11)
B4 B10 B5 59.59(9)
C14 Fe1 N1 82.49(5)
C14 Fe1 Cl1 115.55(5)
N1 Fe1 Cl1 106.97(4)
C14 Fe1 Cl2 108.74(5)
N1 Fe1 Cl2 115.93(4)
Cl1 Fe1 Cl2 120.96(2)
O1 Li1 O6 91.38(13)
O1 Li1 O3 102.25(12)
O6 Li1 O3 162.16(15)
O1 Li1 O2 78.32(10)
O6 Li1 O2 100.24(13)
O3 Li1 O2 93.83(11)
O1 Li1 O5 163.02(15)
O6 Li1 O5 77.51(10)
O3 Li1 O5 91.43(12)
O2 Li1 O5 90.91(11)
O1 Li1 O4 91.82(11)
O6 Li1 O4 90.05(11)
O3 Li1 O4 78.19(11)
O2 Li1 O4 165.83(15)
O5 Li1 O4 100.88(12)
C2 O1 C1 111.42(13)
C2 O1 Li1 129.63(13)
C1 O1 Li1 114.50(12)
O1 C1 C3 108.27(13)
C4 O2 C3 112.00(13)
C4 O2 Li1 125.58(13)
C3 O2 Li1 107.20(12)
C5 O3 C6 112.23(14)
C5 O3 Li1 125.64(13)
C6 O3 Li1 112.94(13)
O2 C3 C1 108.25(14)
C7 O4 C8 112.67(14)
C7 O4 Li1 108.22(13)
C8 O4 Li1 128.39(14)
O4 C7 C6 108.55(15)
C12 O6 C11 111.82(13)
C12 O6 Li1 129.76(13)
C11 O6 Li1 114.74(12)
O3 C6 C7 108.65(15)
C9 O5 C10 112.10(13)
C9 O5 Li1 126.92(13)
C10 O5 Li1 109.28(12)
O5 C10 C11 107.78(13)
O6 C11 C10 108.06(13)

loop_
_geom_bond_atom_site_label_1
_geom_bond_atom_site_label_2
_geom_bond_distance
C13 C15 1.5273(18)
C13 C14 1.6899(18)
C13 B10 1.705(2)
C13 B6 1.706(2)
C13 B7 1.707(2)
C13 B5 1.7124(19)
C14 B8 1.699(2)
C14 B9 1.702(2)
C14 B7 1.713(2)
C14 B10 1.718(2)
C14 Fe1 2.0730(13)
C15 N1 1.3019(16)
C15 N2 1.3459(17)
C16 N1 1.4804(16)
C16 C17 1.521(2)
C16 C18 1.5222(18)
C19 N2 1.4786(16)
C19 C21 1.513(3)
C19 C20 1.518(2)
N1 Fe1 2.0895(12)
B1 B5 1.772(2)
B1 B6 1.775(2)
B1 B3 1.778(2)
B1 B4 1.785(3)
B1 B2 1.787(3)
B2 B6 1.773(2)
B2 B8 1.775(2)
B2 B7 1.776(2)
B2 B3 1.788(3)
B3 B9 1.775(2)
B3 B8 1.777(2)
B3 B4 1.789(3)
B4 B5 1.771(2)
B4 B10 1.778(2)
B4 B9 1.778(2)
B5 B10 1.787(2)
B5 B6 1.789(3)
B6 B7 1.787(2)
B7 B8 1.761(2)
B8 B9 1.754(3)
B9 B10 1.767(2)
Fe1 Cl1 2.2685(8)
Fe1 Cl2 2.2802(8)
Li1 O1 2.074(3)
Li1 O6 2.078(3)
Li1 O3 2.101(3)
Li1 O2 2.127(3)
Li1 O5 2.143(3)
Li1 O4 2.144(3)
O1 C2 1.420(2)
O1 C1 1.4228(19)
C1 C3 1.497(2)
O2 C4 1.419(2)
O2 C3 1.425(2)
O3 C5 1.416(2)
O3 C6 1.417(2)
O4 C7 1.415(2)
O4 C8 1.421(2)
C7 C6 1.490(3)
O6 C12 1.419(2)
O6 C11 1.4211(19)
O5 C9 1.414(2)
O5 C10 1.4228(19)
C10 C11 1.494(3)

loop_
_geom_torsion_atom_site_label_1
_geom_torsion_atom_site_label_2
_geom_torsion_atom_site_label_3
_geom_torsion_atom_site_label_4
_geom_torsion
C15 C13 C14 B8 145.14(12)
B10 C13 C14 B8 -106.03(12)
B6 C13 C14 B8 1.24(15)
B7 C13 C14 B8 40.00(11)
B5 C13 C14 B8 -67.21(15)
C15 C13 C14 B9 -148.74(12)
B10 C13 C14 B9 -39.92(11)
B6 C13 C14 B9 67.36(15)
B7 C13 C14 B9 106.12(12)
B5 C13 C14 B9 -1.09(16)
C15 C13 C14 B7 105.14(13)
B10 C13 C14 B7 -146.03(11)
B6 C13 C14 B7 -38.76(11)
B5 C13 C14 B7 -107.20(12)
C15 C13 C14 B10 -108.83(13)
B6 C13 C14 B10 107.27(12)
B7 C13 C14 B10 146.03(11)
B5 C13 C14 B10 38.83(11)
C15 C13 C14 Fe1 -4.02(14)
B10 C13 C14 Fe1 104.81(10)
B6 C13 C14 Fe1 -147.92(9)
B7 C13 C14 Fe1 -109.16(10)
B5 C13 C14 Fe1 143.64(10)
C14 C13 C15 N1 2.97(18)
B10 C13 C15 N1 -64.15(17)
B6 C13 C15 N1 141.43(14)
B7 C13 C15 N1 69.06(16)
B5 C13 C15 N1 -138.82(14)
C14 C13 C15 N2 -173.29(13)
B10 C13 C15 N2 119.58(14)
B6 C13 C15 N2 -34.8(2)
B7 C13 C15 N2 -107.20(15)
B5 C13 C15 N2 44.9(2)
N2 C15 N1 C16 1.3(2)
C13 C15 N1 C16 -174.86(12)
N2 C15 N1 Fe1 175.66(12)
C13 C15 N1 Fe1 -0.46(18)
C17 C16 N1 C15 79.64(16)
C18 C16 N1 C15 -159.37(13)
C17 C16 N1 Fe1 -94.85(12)
C18 C16 N1 Fe1 26.13(16)
N1 C15 N2 C19 163.36(16)
C13 C15 N2 C19 -20.7(2)
C21 C19 N2 C15 -95.30(19)
C20 C19 N2 C15 141.49(17)
B5 B1 B2 B6 37.61(11)
B3 B1 B2 B6 138.68(11)
B4 B1 B2 B6 100.83(12)
B5 B1 B2 B8 -63.45(14)
B6 B1 B2 B8 -101.06(12)
B3 B1 B2 B8 37.62(10)
B4 B1 B2 B8 -0.23(14)
B5 B1 B2 B7 -0.79(15)
B6 B1 B2 B7 -38.40(10)
B3 B1 B2 B7 100.28(12)
B4 B1 B2 B7 62.43(14)
B5 B1 B2 B3 -101.07(12)
B6 B1 B2 B3 -138.68(11)
B4 B1 B2 B3 -37.85(10)
B5 B1 B3 B9 0.89(16)
B6 B1 B3 B9 -63.24(16)
B4 B1 B3 B9 37.74(11)
B2 B1 B3 B9 -100.08(12)
B5 B1 B3 B8 63.31(16)
B6 B1 B3 B8 -0.82(17)
B4 B1 B3 B8 100.16(13)
B2 B1 B3 B8 -37.66(11)
B5 B1 B3 B2 100.97(12)
B6 B1 B3 B2 36.85(11)
B4 B1 B3 B2 137.82(11)
B5 B1 B3 B4 -36.85(11)
B6 B1 B3 B4 -100.97(12)
B2 B1 B3 B4 -137.82(11)
B6 B2 B3 B9 63.98(14)
B8 B2 B3 B9 -36.78(11)
B7 B2 B3 B9 0.17(16)
B1 B2 B3 B9 100.82(13)
B6 B2 B3 B8 100.76(12)
B7 B2 B3 B8 36.95(11)
B1 B2 B3 B8 137.60(12)
B6 B2 B3 B1 -36.84(10)
B8 B2 B3 B1 -137.60(12)
B7 B2 B3 B1 -100.66(13)
B6 B2 B3 B4 0.88(13)
B8 B2 B3 B4 -99.89(12)
B7 B2 B3 B4 -62.94(14)
B1 B2 B3 B4 37.72(10)
B6 B1 B4 B5 -37.79(11)
B3 B1 B4 B5 -138.75(11)
B2 B1 B4 B5 -100.94(12)
B5 B1 B4 B10 38.45(11)
B6 B1 B4 B10 0.66(15)
B3 B1 B4 B10 -100.29(12)
B2 B1 B4 B10 -62.48(14)
B5 B1 B4 B9 101.19(11)
B6 B1 B4 B9 63.40(14)
B3 B1 B4 B9 -37.56(10)
B2 B1 B4 B9 0.25(14)
B5 B1 B4 B3 138.75(11)
B6 B1 B4 B3 100.96(12)
B2 B1 B4 B3 37.81(10)
B9 B3 B4 B5 -100.82(11)
B8 B3 B4 B5 -64.01(13)
B1 B3 B4 B5 36.76(10)
B2 B3 B4 B5 -1.01(13)
B9 B3 B4 B10 -37.06(11)
B8 B3 B4 B10 -0.25(15)
B1 B3 B4 B10 100.51(12)
B2 B3 B4 B10 62.75(13)
B8 B3 B4 B9 36.81(11)
B1 B3 B4 B9 137.58(11)
B2 B3 B4 B9 99.81(11)
B9 B3 B4 B1 -137.58(11)
B8 B3 B4 B1 -100.77(12)
B2 B3 B4 B1 -37.76(10)
C15 C13 B5 B4 143.36(13)
C14 C13 B5 B4 1.51(15)
B10 C13 B5 B4 39.40(11)
B6 C13 B5 B4 -102.45(12)
B7 C13 B5 B4 -64.92(14)
C15 C13 B5 B1 -153.86(13)
C14 C13 B5 B1 64.28(14)
B10 C13 B5 B1 102.18(12)
B6 C13 B5 B1 -39.68(11)
B7 C13 B5 B1 -2.14(15)
C15 C13 B5 B10 103.96(15)
C14 C13 B5 B10 -37.89(11)
B6 C13 B5 B10 -141.85(12)
B7 C13 B5 B10 -104.32(12)
C15 C13 B5 B6 -114.19(15)
C14 C13 B5 B6 103.96(12)
B10 C13 B5 B6 141.85(12)
B7 C13 B5 B6 37.53(11)
B10 B4 B5 C13 -38.59(11)
B9 B4 B5 C13 -1.35(16)
B1 B4 B5 C13 98.44(12)
B3 B4 B5 C13 61.72(13)
B10 B4 B5 B1 -137.03(12)
B9 B4 B5 B1 -99.79(14)
B3 B4 B5 B1 -36.72(10)
B9 B4 B5 B10 37.24(12)
B1 B4 B5 B10 137.03(12)
B3 B4 B5 B10 100.31(12)
B10 B4 B5 B6 -99.55(12)
B9 B4 B5 B6 -62.32(14)
B1 B4 B5 B6 37.47(10)
B3 B4 B5 B6 0.76(13)
B6 B1 B5 C13 38.92(10)
B3 B1 B5 C13 -62.03(14)
B4 B1 B5 C13 -99.12(11)
B2 B1 B5 C13 1.70(14)
B6 B1 B5 B4 138.04(11)
B3 B1 B5 B4 37.09(11)
B2 B1 B5 B4 100.82(12)
B6 B1 B5 B10 99.75(12)
B3 B1 B5 B10 -1.20(15)
B4 B1 B5 B10 -38.29(11)
B2 B1 B5 B10 62.53(14)
B3 B1 B5 B6 -100.95(13)
B4 B1 B5 B6 -138.04(11)
B2 B1 B5 B6 -37.22(11)
C15 C13 B6 B2 -140.21(13)
C14 C13 B6 B2 -1.66(15)
B10 C13 B6 B2 65.05(15)
B7 C13 B6 B2 -39.32(11)
B5 C13 B6 B2 102.39(12)
C15 C13 B6 B1 157.00(13)
C14 C13 B6 B1 -64.45(14)
B10 C13 B6 B1 2.26(16)
B7 C13 B6 B1 -102.11(12)
B5 C13 B6 B1 39.60(11)
C15 C13 B6 B7 -100.89(14)
C14 C13 B6 B7 37.66(10)
B10 C13 B6 B7 104.37(13)
B5 C13 B6 B7 141.71(11)
C15 C13 B6 B5 117.40(15)
C14 C13 B6 B5 -104.05(12)
B10 C13 B6 B5 -37.34(12)
B7 C13 B6 B5 -141.71(11)
B8 B2 B6 C13 1.45(15)
B7 B2 B6 C13 38.64(11)
B1 B2 B6 C13 -98.51(12)
B3 B2 B6 C13 -61.74(13)
B8 B2 B6 B1 99.96(13)
B7 B2 B6 B1 137.15(12)
B3 B2 B6 B1 36.77(10)
B8 B2 B6 B7 -37.19(11)
B1 B2 B6 B7 -137.15(12)
B3 B2 B6 B7 -100.38(12)
B8 B2 B6 B5 62.79(13)
B7 B2 B6 B5 99.98(11)
B1 B2 B6 B5 -37.18(10)
B3 B2 B6 B5 -0.41(13)
B5 B1 B6 C13 -39.11(10)
B3 B1 B6 C13 62.09(15)
B4 B1 B6 C13 -1.69(15)
B2 B1 B6 C13 99.16(12)
B5 B1 B6 B2 -138.27(11)
B3 B1 B6 B2 -37.07(12)
B4 B1 B6 B2 -100.85(13)
B5 B1 B6 B7 -100.14(12)
B3 B1 B6 B7 1.06(16)
B4 B1 B6 B7 -62.72(15)
B2 B1 B6 B7 38.13(11)
B3 B1 B6 B5 101.20(13)
B4 B1 B6 B5 37.42(11)
B2 B1 B6 B5 138.27(11)
B4 B5 B6 C13 96.56(11)
B1 B5 B6 C13 134.34(11)
B10 B5 B6 C13 33.34(10)
C13 B5 B6 B2 -96.78(11)
B4 B5 B6 B2 -0.22(13)
B1 B5 B6 B2 37.56(10)
B10 B5 B6 B2 -63.44(12)
C13 B5 B6 B1 -134.34(11)
B4 B5 B6 B1 -37.78(10)
B10 B5 B6 B1 -101.01(12)
C13 B5 B6 B7 -33.60(10)
B4 B5 B6 B7 62.97(12)
B1 B5 B6 B7 100.75(12)
B10 B5 B6 B7 -0.26(14)
C15 C13 B7 C14 -102.77(11)
B10 C13 B7 C14 32.00(9)
B6 C13 B7 C14 139.24(10)
B5 C13 B7 C14 101.73(11)
C15 C13 B7 B8 -140.22(10)
C14 C13 B7 B8 -37.45(9)
B10 C13 B7 B8 -5.45(13)
B6 C13 B7 B8 101.79(11)
B5 C13 B7 B8 64.28(13)
C15 C13 B7 B2 157.17(11)
C14 C13 B7 B2 -100.06(11)
B10 C13 B7 B2 -68.06(13)
B6 C13 B7 B2 39.18(10)
B5 C13 B7 B2 1.66(15)
C15 C13 B7 B6 117.99(12)
C14 C13 B7 B6 -139.24(10)
B10 C13 B7 B6 -107.24(11)
B5 C13 B7 B6 -37.51(11)
B8 C14 B7 C13 -136.59(10)
B9 C14 B7 C13 -99.46(12)
B10 C14 B7 C13 -31.49(10)
Fe1 C14 B7 C13 98.10(10)
C13 C14 B7 B8 136.59(10)
B9 C14 B7 B8 37.13(11)
B10 C14 B7 B8 105.10(12)
Fe1 C14 B7 B8 -125.31(11)
C13 C14 B7 B2 97.90(11)
B8 C14 B7 B2 -38.69(11)
B9 C14 B7 B2 -1.57(15)
B10 C14 B7 B2 66.41(14)
Fe1 C14 B7 B2 -164.00(9)
C13 C14 B7 B6 35.47(9)
B8 C14 B7 B6 -101.12(11)
B9 C14 B7 B6 -63.99(14)
B10 C14 B7 B6 3.98(14)
Fe1 C14 B7 B6 133.57(9)
B6 B2 B7 C13 -38.56(10)
B8 B2 B7 C13 99.54(12)
B1 B2 B7 C13 -0.46(14)
B3 B2 B7 C13 62.44(14)
B6 B2 B7 C14 -100.20(13)
B8 B2 B7 C14 37.90(11)
B1 B2 B7 C14 -62.10(14)
B3 B2 B7 C14 0.80(15)
B6 B2 B7 B8 -138.11(13)
B1 B2 B7 B8 -100.00(13)
B3 B2 B7 B8 -37.10(12)
B8 B2 B7 B6 138.11(13)
B1 B2 B7 B6 38.11(11)
B3 B2 B7 B6 101.00(13)
B2 B6 B7 C13 134.94(12)
B1 B6 B7 C13 96.52(12)
B5 B6 B7 C13 33.66(10)
C13 B6 B7 C14 -35.83(10)
B2 B6 B7 C14 99.10(12)
B1 B6 B7 C14 60.68(14)
B5 B6 B7 C14 -2.17(14)
C13 B6 B7 B8 -97.42(12)
B2 B6 B7 B8 37.52(12)
B1 B6 B7 B8 -0.90(16)
B5 B6 B7 B8 -63.75(14)
C13 B6 B7 B2 -134.94(12)
B1 B6 B7 B2 -38.42(12)
B5 B6 B7 B2 -101.27(12)
C13 C14 B8 B9 101.89(11)
B7 C14 B8 B9 141.01(11)
B10 C14 B8 B9 37.23(11)
Fe1 C14 B8 B9 -118.45(13)
C13 C14 B8 B7 -39.12(10)
B9 C14 B8 B7 -141.01(11)
B10 C14 B8 B7 -103.79(12)
Fe1 C14 B8 B7 100.54(13)
C13 C14 B8 B2 -0.25(15)
B9 C14 B8 B2 -102.14(12)
B7 C14 B8 B2 38.87(11)
B10 C14 B8 B2 -64.91(14)
Fe1 C14 B8 B2 139.41(11)
C13 C14 B8 B3 63.09(14)
B9 C14 B8 B3 -38.80(11)
B7 C14 B8 B3 102.21(12)
B10 C14 B8 B3 -1.57(15)
Fe1 C14 B8 B3 -157.25(10)
C13 B7 B8 C14 37.76(9)
B2 B7 B8 C14 136.18(12)
B6 B7 B8 C14 98.92(12)
C13 B7 B8 B9 3.20(13)
C14 B7 B8 B9 -34.56(10)
B2 B7 B8 B9 101.62(12)
B6 B7 B8 B9 64.36(14)
C13 B7 B8 B2 -98.42(12)
C14 B7 B8 B2 -136.18(12)
B6 B7 B8 B2 -37.26(12)
C13 B7 B8 B3 -60.76(14)
C14 B7 B8 B3 -98.52(13)
B2 B7 B8 B3 37.66(12)
B6 B7 B8 B3 0.40(16)
B6 B2 B8 C14 -0.76(16)
B7 B2 B8 C14 -38.40(11)
B1 B2 B8 C14 62.33(14)
B3 B2 B8 C14 99.87(13)
B6 B2 B8 B9 -62.97(14)
B7 B2 B8 B9 -100.60(13)
B1 B2 B8 B9 0.12(14)
B3 B2 B8 B9 37.66(11)
B6 B2 B8 B7 37.64(11)
B1 B2 B8 B7 100.73(13)
B3 B2 B8 B7 138.27(13)
B6 B2 B8 B3 -100.63(13)
B7 B2 B8 B3 -138.27(13)
B1 B2 B8 B3 -37.54(11)
B9 B3 B8 C14 38.17(10)
B1 B3 B8 C14 -62.21(15)
B2 B3 B8 C14 -100.07(12)
B4 B3 B8 C14 1.07(15)
B1 B3 B8 B9 -100.38(13)
B2 B3 B8 B9 -138.24(12)
B4 B3 B8 B9 -37.10(11)
B9 B3 B8 B7 100.64(13)
B1 B3 B8 B7 0.26(17)
B2 B3 B8 B7 -37.60(12)
B4 B3 B8 B7 63.54(15)
B9 B3 B8 B2 138.24(12)
B1 B3 B8 B2 37.86(12)
B4 B3 B8 B2 101.14(13)
C13 C14 B9 B8 -102.01(12)
B7 C14 B9 B8 -37.15(11)
B10 C14 B9 B8 -140.95(11)
Fe1 C14 B9 B8 122.42(13)
C13 C14 B9 B10 38.93(11)
B8 C14 B9 B10 140.95(11)
B7 C14 B9 B10 103.80(12)
Fe1 C14 B9 B10 -96.63(13)
C13 C14 B9 B3 -63.19(14)
B8 C14 B9 B3 38.83(11)
B7 C14 B9 B3 1.67(15)
B10 C14 B9 B3 -102.12(12)
Fe1 C14 B9 B3 161.25(10)
C13 C14 B9 B4 0.17(16)
B8 C14 B9 B4 102.19(13)
B7 C14 B9 B4 65.04(15)
B10 C14 B9 B4 -38.76(11)
Fe1 C14 B9 B4 -135.39(11)
B7 B8 B9 C14 34.68(9)
B2 B8 B9 C14 98.58(12)
B3 B8 B9 C14 136.27(11)
C14 B8 B9 B10 -34.75(9)
B7 B8 B9 B10 -0.07(13)
B2 B8 B9 B10 63.83(13)
B3 B8 B9 B10 101.52(11)
C14 B8 B9 B3 -136.27(11)
B7 B8 B9 B3 -101.60(11)
B2 B8 B9 B3 -37.70(11)
C14 B8 B9 B4 -98.54(11)
B7 B8 B9 B4 -63.87(13)
B2 B8 B9 B4 0.03(14)
B3 B8 B9 B4 37.73(11)
B8 B3 B9 C14 -38.10(11)
B1 B3 B9 C14 62.30(15)
B2 B3 B9 C14 -1.08(15)
B4 B3 B9 C14 100.13(12)
B1 B3 B9 B8 100.40(13)
B2 B3 B9 B8 37.02(11)
B4 B3 B9 B8 138.23(12)
B8 B3 B9 B10 -100.62(12)
B1 B3 B9 B10 -0.22(16)
B2 B3 B9 B10 -63.60(15)
B4 B3 B9 B10 37.61(11)
B8 B3 B9 B4 -138.23(12)
B1 B3 B9 B4 -37.83(11)
B2 B3 B9 B4 -101.21(13)
B5 B4 B9 C14 0.75(16)
B10 B4 B9 C14 38.37(11)
B1 B4 B9 C14 -62.26(14)
B3 B4 B9 C14 -99.81(13)
B5 B4 B9 B8 62.83(15)
B10 B4 B9 B8 100.45(12)
B1 B4 B9 B8 -0.18(14)
B3 B4 B9 B8 -37.73(11)
B5 B4 B9 B10 -37.62(12)
B1 B4 B9 B10 -100.63(12)
B3 B4 B9 B10 -138.18(12)
B5 B4 B9 B3 100.55(13)
B10 B4 B9 B3 138.18(12)
B1 B4 B9 B3 37.55(11)
C15 C13 B10 C14 101.40(12)
B6 C13 B10 C14 -101.76(12)
B7 C13 B10 C14 -31.90(10)
B5 C13 B10 C14 -139.13(11)
C15 C13 B10 B9 138.70(11)
C14 C13 B10 B9 37.30(9)
B6 C13 B10 B9 -64.46(13)
B7 C13 B10 B9 5.40(13)
B5 C13 B10 B9 -101.83(11)
C15 C13 B10 B4 -158.70(11)
C14 C13 B10 B4 99.90(12)
B6 C13 B10 B4 -1.86(15)
B7 C13 B10 B4 68.00(13)
B5 C13 B10 B4 -39.23(11)
C15 C13 B10 B5 -119.47(13)
C14 C13 B10 B5 139.13(11)
B6 C13 B10 B5 37.37(12)
B7 C13 B10 B5 107.23(11)
B8 C14 B10 C13 99.49(11)
B9 C14 B10 C13 136.68(11)
B7 C14 B10 C13 31.56(10)
Fe1 C14 B10 C13 -99.92(9)
C13 C14 B10 B9 -136.68(11)
B8 C14 B10 B9 -37.19(11)
B7 C14 B10 B9 -105.12(12)
Fe1 C14 B10 B9 123.40(10)
C13 C14 B10 B4 -98.08(11)
B8 C14 B10 B4 1.41(14)
B9 C14 B10 B4 38.60(10)
B7 C14 B10 B4 -66.52(13)
Fe1 C14 B10 B4 162.00(9)
C13 C14 B10 B5 -35.72(9)
B8 C14 B10 B5 63.77(14)
B9 C14 B10 B5 100.96(12)
B7 C14 B10 B5 -4.16(14)
Fe1 C14 B10 B5 -135.64(9)
C14 B9 B10 C13 -37.64(9)
B8 B9 B10 C13 -3.09(13)
B3 B9 B10 C13 60.92(13)
B4 B9 B10 C13 98.64(11)
B8 B9 B10 C14 34.55(9)
B3 B9 B10 C14 98.55(13)
B4 B9 B10 C14 136.27(12)
C14 B9 B10 B4 -136.27(12)
B8 B9 B10 B4 -101.73(12)
B3 B9 B10 B4 -37.72(12)
C14 B9 B10 B5 -99.07(12)
B8 B9 B10 B5 -64.53(13)
B3 B9 B10 B5 -0.52(15)
B4 B9 B10 B5 37.20(11)
B5 B4 B10 C13 38.79(11)
B9 B4 B10 C13 -99.34(13)
B1 B4 B10 C13 0.64(15)
B3 B4 B10 C13 -62.23(14)
B5 B4 B10 C14 100.37(12)
B9 B4 B10 C14 -37.76(10)
B1 B4 B10 C14 62.22(13)
B3 B4 B10 C14 -0.65(14)
B5 B4 B10 B9 138.13(13)
B1 B4 B10 B9 99.99(13)
B3 B4 B10 B9 37.11(11)
B9 B4 B10 B5 -138.13(13)
B1 B4 B10 B5 -38.14(11)
B3 B4 B10 B5 -101.02(13)
B4 B5 B10 C13 -134.87(13)
B1 B5 B10 C13 -96.33(13)
B6 B5 B10 C13 -33.33(10)
C13 B5 B10 C14 35.92(10)
B4 B5 B10 C14 -98.95(12)
B1 B5 B10 C14 -60.41(13)
B6 B5 B10 C14 2.59(14)
C13 B5 B10 B9 97.39(13)
B4 B5 B10 B9 -37.48(11)
B1 B5 B10 B9 1.06(15)
B6 B5 B10 B9 64.06(13)
C13 B5 B10 B4 134.87(13)
B1 B5 B10 B4 38.54(11)
B6 B5 B10 B4 101.54(13)
C2 O1 C1 C3 -174.96(16)
Li1 O1 C1 C3 26.3(2)
C4 O2 C3 C1 -168.93(14)
Li1 O2 C3 C1 49.64(16)
O1 C1 C3 O2 -50.46(18)
C8 O4 C7 C6 -165.61(16)
Li1 O4 C7 C6 46.60(18)
C5 O3 C6 C7 -178.40(18)
Li1 O3 C6 C7 32.7(2)
O4 C7 C6 O3 -53.0(2)
C9 O5 C10 C11 -168.01(13)
Li1 O5 C10 C11 45.99(15)
C12 O6 C11 C10 -167.15(13)
Li1 O6 C11 C10 32.27(16)
O5 C10 C11 O6 -51.27(16)
